data_4117257
loop_
_publ_author_name
'Kalyan V. Vasudevan'
'Michael Findlater'
'Ignacio Vargas-Baca'
'Alan H. Cowley'

_publ_contact_author_address
;
   Department of Chemistry and Biochemistry
   University of Texas-Austin
   1 University Station, A5300
   Austin, TX 78701
   USA
;
_publ_contact_author_email cowley@mail.utexas.edu
_publ_contact_author_fax 512-471-6822
_publ_contact_author_name
;
Alan H. Cowley
;
_publ_contact_author_phone 512-471-7710
_publ_section_title
;
 Tetrakis(imino)pyracene Complexes Exhibiting Multielectron Redox
 Processes
;
_journal_name_full 'Journal of the American Chemical Society'
_journal_page_first 176
_journal_page_last 178
_journal_paper_doi 10.1021/ja2102828
_journal_volume 134
_journal_year 2012
_chemical_formula_moiety 'C62 H72 N4 P2, 2(C H2 Cl2), 2(I3)'
_chemical_formula_sum 'C64 H76 Cl4 I6 N4 P2'
_chemical_formula_weight 1866.43
_space_group_IT_number 14
_symmetry_cell_setting monoclinic
_symmetry_space_group_name_Hall '-P 2ybc'
_symmetry_space_group_name_H-M 'P 1 21/c 1'
_atom_sites_solution_hydrogens geom
_atom_sites_solution_primary direct
_atom_sites_solution_secondary difmap
_audit_creation_method
;
manual editing of the .cif file
created by SHELXTL Ver. 6.10
;
_cell_angle_alpha 90.000(5)
_cell_angle_beta 95.079(5)
_cell_angle_gamma 90.000(5)
_cell_formula_units_Z 2
_cell_length_a 11.825(5)
_cell_length_b 15.010(5)
_cell_length_c 20.439(5)
_cell_measurement_reflns_used 6396
_cell_measurement_temperature 153(2)
_cell_measurement_theta_max 27.48
_cell_measurement_theta_min 1.00
_cell_volume 3614(2)
_computing_cell_refinement 'Collect software, Nonius B.V. 1998'
_computing_data_collection 'Collect software, Nonius B.V. 1998'
_computing_data_reduction
;
DENZO and Scalepack (Otwinoski and Minor, 1997)
;
_computing_molecular_graphics 'XP SHELXTL/PC, Siemens Analytical'
_computing_structure_refinement 'XL SHELXTL/PC, Siemens Analytical'
_computing_structure_solution
;
SIR97 - Altomare A., Burla M.C., Camalli M., Cascarano G.L., Giacovazzo C.,
Guagliardi A., Moliterni A.G.G., Polidori G.,Spagna R.
;
_diffrn_ambient_temperature 153(2)
_diffrn_measured_fraction_theta_full 0.999
_diffrn_measured_fraction_theta_max 0.999
_diffrn_measurement_device_type 'Nonius Kappa CCD'
_diffrn_measurement_method \w-scan
_diffrn_radiation_monochromator graphite
_diffrn_radiation_source 'fine-focus sealed tube'
_diffrn_radiation_type MoK\a
_diffrn_radiation_wavelength 0.71069
_diffrn_reflns_av_R_equivalents 0.0496
_diffrn_reflns_av_sigmaI/netI 0.0899
_diffrn_reflns_limit_h_max 14
_diffrn_reflns_limit_h_min -14
_diffrn_reflns_limit_k_max 17
_diffrn_reflns_limit_k_min -17
_diffrn_reflns_limit_l_max 24
_diffrn_reflns_limit_l_min -24
_diffrn_reflns_number 11318
_diffrn_reflns_theta_full 25.00
_diffrn_reflns_theta_max 25.00
_diffrn_reflns_theta_min 1.73
_exptl_absorpt_coefficient_mu 2.810
_exptl_absorpt_correction_T_max 0.620
_exptl_absorpt_correction_T_min 0.515
_exptl_absorpt_correction_type multi-scan
_exptl_absorpt_process_details 'DENZO and Scalepack (Otwinoski and Minor, 1997)'
_exptl_crystal_colour red
_exptl_crystal_density_diffrn 1.715
_exptl_crystal_description block
_exptl_crystal_F_000 1808
_exptl_crystal_size_max 0.31
_exptl_crystal_size_mid 0.20
_exptl_crystal_size_min 0.17
_refine_diff_density_max 1.146
_refine_diff_density_min -1.209
_refine_diff_density_rms 0.128
_refine_ls_extinction_method none
_refine_ls_goodness_of_fit_ref 0.948
_refine_ls_hydrogen_treatment constr
_refine_ls_matrix_type full
_refine_ls_number_parameters 369
_refine_ls_number_reflns 6352
_refine_ls_number_restraints 0
_refine_ls_restrained_S_all 0.948
_refine_ls_R_factor_all 0.1111
_refine_ls_R_factor_gt 0.0453
_refine_ls_shift/su_max 0.016
_refine_ls_shift/su_mean 0.000
_refine_ls_structure_factor_coef Fsqd
_refine_ls_weighting_details 'calc w=1/[\s^2^(Fo^2^)+(0.0713P)^2^+0.0000P] where P=(Fo^2^+2Fc^2^)/3'
_refine_ls_weighting_scheme calc
_refine_ls_wR_factor_gt 0.1092
_refine_ls_wR_factor_ref 0.1399
_reflns_number_gt 3585
_reflns_number_total 6352
_reflns_threshold_expression >2sigma(I)
_cod_data_source_file ja2102828_si_002.cif
_cod_data_source_block kvkv155a
_cod_original_sg_symbol_Hall -p2ybc
_cod_database_code 4117257

loop_
_symmetry_equiv_pos_as_xyz
'x, y, z'
'-x, y+1/2, -z+1/2'
'-x, -y, -z'
'x, -y-1/2, z-1/2'

loop_
_atom_site_label
_atom_site_type_symbol
_atom_site_fract_x
_atom_site_fract_y
_atom_site_fract_z
_atom_site_U_iso_or_equiv
_atom_site_adp_type
_atom_site_occupancy
_atom_site_symmetry_multiplicity
_atom_site_calc_flag
_atom_site_refinement_flags
C1 C 0.1339(5) 0.6486(4) 0.0518(3) 0.0199(15) Uani 1 1 d .
C2 C 0.1316(5) 0.5525(4) 0.0381(3) 0.0195(15) Uani 1 1 d .
C3 C 0.0194(5) 0.5396(3) 0.0098(3) 0.0167(14) Uani 1 1 d .
C4 C -0.0503(5) 0.6173(4) 0.0027(3) 0.0190(15) Uani 1 1 d .
C5 C 0.0291(5) 0.6864(4) 0.0315(3) 0.0203(15) Uani 1 1 d .
C6 C -0.1583(5) 0.6079(4) -0.0241(3) 0.0208(15) Uani 1 1 d .
H6 H -0.2053 0.6576 -0.0288 0.025 Uiso 1 1 calc R
C7 C -0.2017(5) 0.5218(4) -0.0455(3) 0.0243(16) Uani 1 1 d .
H7 H -0.2761 0.5161 -0.0641 0.029 Uiso 1 1 calc R
C8 C 0.3196(5) 0.6792(4) 0.1063(3) 0.0207(15) Uani 1 1 d .
C9 C 0.3343(6) 0.6553(4) 0.1730(3) 0.0262(16) Uani 1 1 d .
C10 C 0.4376(6) 0.6177(4) 0.1946(4) 0.0356(19) Uani 1 1 d .
H10 H 0.4508 0.5995 0.2381 0.043 Uiso 1 1 calc R
C11 C 0.5197(6) 0.6069(5) 0.1533(4) 0.041(2) Uani 1 1 d .
H11 H 0.5887 0.5822 0.1696 0.049 Uiso 1 1 calc R
C12 C 0.5052(6) 0.6309(4) 0.0884(4) 0.038(2) Uani 1 1 d .
H12 H 0.5641 0.6231 0.0617 0.046 Uiso 1 1 calc R
C13 C 0.4007(6) 0.6675(4) 0.0619(3) 0.0252(16) Uani 1 1 d .
C14 C 0.2408(6) 0.6667(5) 0.2193(3) 0.0343(18) Uani 1 1 d .
H14 H 0.1967 0.7194 0.2045 0.041 Uiso 1 1 calc R
C15 C 0.2841(7) 0.6822(5) 0.2904(3) 0.050(2) Uani 1 1 d .
H15A H 0.3183 0.6286 0.3084 0.074 Uiso 1 1 calc R
H15B H 0.2218 0.6988 0.3150 0.074 Uiso 1 1 calc R
H15C H 0.3394 0.7292 0.2928 0.074 Uiso 1 1 calc R
C16 C 0.1582(8) 0.5863(5) 0.2152(4) 0.060(3) Uani 1 1 d .
H16A H 0.1252 0.5796 0.1708 0.090 Uiso 1 1 calc R
H16B H 0.0992 0.5963 0.2437 0.090 Uiso 1 1 calc R
H16C H 0.1990 0.5331 0.2284 0.090 Uiso 1 1 calc R
C17 C 0.3830(6) 0.6920(5) -0.0096(3) 0.0405(19) Uani 1 1 d .
H17 H 0.3009 0.6973 -0.0205 0.049 Uiso 1 1 calc R
C18 C 0.4348(9) 0.7826(5) -0.0232(4) 0.076(3) Uani 1 1 d .
H18A H 0.4067 0.8265 0.0055 0.114 Uiso 1 1 calc R
H18B H 0.4142 0.7992 -0.0680 0.114 Uiso 1 1 calc R
H18C H 0.5159 0.7791 -0.0156 0.114 Uiso 1 1 calc R
C19 C 0.4255(8) 0.6214(6) -0.0546(4) 0.064(3) Uani 1 1 d .
H19A H 0.5070 0.6216 -0.0509 0.095 Uiso 1 1 calc R
H19B H 0.3975 0.6340 -0.0992 0.095 Uiso 1 1 calc R
H19C H 0.3988 0.5639 -0.0422 0.095 Uiso 1 1 calc R
C20 C -0.0749(5) 0.8273(4) 0.0296(3) 0.0179(14) Uani 1 1 d .
C21 C -0.1497(6) 0.8314(4) 0.0774(3) 0.0237(16) Uani 1 1 d .
C22 C -0.2495(6) 0.8798(4) 0.0619(3) 0.0291(17) Uani 1 1 d .
H22 H -0.3021 0.8852 0.0929 0.035 Uiso 1 1 calc R
C23 C -0.2706(6) 0.9191(4) 0.0017(4) 0.0350(19) Uani 1 1 d .
H23 H -0.3377 0.9507 -0.0078 0.042 Uiso 1 1 calc R
C24 C -0.1945(6) 0.9129(4) -0.0449(3) 0.0306(18) Uani 1 1 d .
H24 H -0.2107 0.9409 -0.0852 0.037 Uiso 1 1 calc R
C25 C -0.0938(5) 0.8656(4) -0.0332(3) 0.0205(15) Uani 1 1 d .
C26 C -0.1277(6) 0.7873(4) 0.1446(3) 0.0286(17) Uani 1 1 d .
H26 H -0.0556 0.7552 0.1448 0.034 Uiso 1 1 calc R
C27 C -0.1142(9) 0.8557(5) 0.1996(4) 0.074(3) Uani 1 1 d .
H27A H -0.0551 0.8969 0.1912 0.111 Uiso 1 1 calc R
H27B H -0.0947 0.8260 0.2406 0.111 Uiso 1 1 calc R
H27C H -0.1842 0.8874 0.2017 0.111 Uiso 1 1 calc R
C28 C -0.2181(7) 0.7194(5) 0.1557(4) 0.056(2) Uani 1 1 d .
H28A H -0.2004 0.6907 0.1973 0.085 Uiso 1 1 calc R
H28B H -0.2211 0.6757 0.1213 0.085 Uiso 1 1 calc R
H28C H -0.2904 0.7486 0.1555 0.085 Uiso 1 1 calc R
C29 C -0.0121(6) 0.8565(4) -0.0854(3) 0.0253(16) Uani 1 1 d .
H29 H 0.0508 0.8185 -0.0677 0.030 Uiso 1 1 calc R
C30 C 0.0363(8) 0.9465(5) -0.1001(4) 0.064(3) Uani 1 1 d .
H30A H -0.0230 0.9842 -0.1196 0.096 Uiso 1 1 calc R
H30B H 0.0940 0.9396 -0.1299 0.096 Uiso 1 1 calc R
H30C H 0.0689 0.9730 -0.0600 0.096 Uiso 1 1 calc R
C31 C -0.0651(7) 0.8131(5) -0.1472(3) 0.055(2) Uani 1 1 d .
H31A H -0.1009 0.7583 -0.1362 0.082 Uiso 1 1 calc R
H31B H -0.0074 0.8010 -0.1762 0.082 Uiso 1 1 calc R
H31C H -0.1208 0.8524 -0.1685 0.082 Uiso 1 1 calc R
C32 C 0.5814(7) 0.7951(5) 0.2892(4) 0.059(2) Uani 1 1 d .
H32A H 0.5949 0.7830 0.2439 0.071 Uiso 1 1 calc R
H32B H 0.5010 0.8069 0.2905 0.071 Uiso 1 1 calc R
N1 N 0.2078(4) 0.7088(3) 0.0800(2) 0.0179(12) Uani 1 1 d .
N2 N 0.0285(4) 0.7746(3) 0.0440(2) 0.0174(12) Uani 1 1 d .
P1 P 0.15307(15) 0.81396(10) 0.08056(8) 0.0231(4) Uani 1 1 d .
I1 I 0.42740(5) 0.92421(3) 0.14241(3) 0.0473(2) Uani 1 1 d .
I2 I 0.26573(4) 0.93641(3) 0.24429(2) 0.03908(18) Uani 1 1 d .
I3 I 0.11647(6) 0.94014(5) 0.34839(3) 0.0695(2) Uani 1 1 d .
Cl1 Cl 0.6554(3) 0.88766(19) 0.31463(14) 0.1008(11) Uani 1 1 d .
Cl2 Cl 0.6167(2) 0.70079(17) 0.33608(13) 0.0764(8) Uani 1 1 d .

loop_
_atom_site_aniso_label
_atom_site_aniso_U_11
_atom_site_aniso_U_22
_atom_site_aniso_U_33
_atom_site_aniso_U_23
_atom_site_aniso_U_13
_atom_site_aniso_U_12
C1 0.026(4) 0.016(3) 0.017(4) -0.002(3) -0.002(3) -0.004(3)
C2 0.018(4) 0.018(3) 0.023(4) 0.004(3) 0.002(3) -0.005(3)
C3 0.018(4) 0.017(3) 0.015(3) -0.002(3) 0.001(3) 0.006(3)
C4 0.022(4) 0.016(3) 0.019(4) -0.006(3) 0.000(3) 0.001(3)
C5 0.027(4) 0.017(3) 0.016(4) 0.000(3) 0.000(3) -0.003(3)
C6 0.023(4) 0.016(3) 0.023(4) 0.002(3) 0.000(3) 0.006(3)
C7 0.021(4) 0.027(4) 0.023(4) 0.001(3) -0.008(3) 0.011(3)
C8 0.010(4) 0.022(3) 0.029(4) -0.004(3) -0.002(3) -0.001(3)
C9 0.031(5) 0.025(4) 0.021(4) -0.003(3) -0.007(3) -0.004(3)
C10 0.027(5) 0.038(4) 0.038(5) 0.008(4) -0.014(4) -0.001(3)
C11 0.026(5) 0.040(5) 0.053(6) 0.014(4) -0.021(4) 0.005(4)
C12 0.029(5) 0.036(4) 0.051(6) -0.002(4) 0.003(4) -0.005(3)
C13 0.022(4) 0.022(3) 0.030(4) -0.001(3) -0.005(3) 0.001(3)
C14 0.037(5) 0.036(4) 0.029(4) 0.004(4) -0.003(4) 0.000(3)
C15 0.065(6) 0.050(5) 0.033(5) -0.006(4) 0.003(4) -0.011(4)
C16 0.080(7) 0.068(6) 0.034(5) -0.009(4) 0.021(5) -0.042(5)
C17 0.030(5) 0.058(5) 0.033(5) -0.005(4) 0.001(4) 0.005(4)
C18 0.138(10) 0.061(6) 0.028(5) 0.007(4) 0.002(6) -0.033(6)
C19 0.068(7) 0.079(6) 0.044(6) -0.020(5) 0.006(5) -0.010(5)
C20 0.016(4) 0.014(3) 0.023(4) -0.002(3) -0.001(3) -0.002(3)
C21 0.029(4) 0.020(3) 0.021(4) -0.004(3) 0.001(3) -0.001(3)
C22 0.029(5) 0.032(4) 0.027(4) -0.001(3) 0.009(3) 0.000(3)
C23 0.021(4) 0.039(4) 0.045(5) -0.007(4) 0.002(4) 0.007(3)
C24 0.038(5) 0.021(4) 0.030(4) 0.002(3) -0.013(4) 0.002(3)
C25 0.025(4) 0.018(3) 0.019(4) -0.006(3) 0.003(3) -0.002(3)
C26 0.025(4) 0.032(4) 0.029(4) 0.003(3) 0.005(3) -0.002(3)
C27 0.137(10) 0.057(6) 0.026(5) 0.011(4) -0.004(5) -0.031(6)
C28 0.062(6) 0.052(5) 0.056(6) 0.015(4) 0.010(5) -0.020(5)
C29 0.029(4) 0.025(4) 0.022(4) 0.003(3) -0.002(3) 0.000(3)
C30 0.081(7) 0.055(5) 0.062(6) -0.016(5) 0.039(5) -0.026(5)
C31 0.057(6) 0.070(6) 0.038(5) -0.026(5) 0.011(4) -0.024(5)
C32 0.062(6) 0.051(5) 0.063(6) -0.010(5) 0.000(5) -0.004(5)
N1 0.019(3) 0.016(3) 0.018(3) 0.001(2) -0.003(2) -0.001(2)
N2 0.018(3) 0.014(3) 0.020(3) -0.003(2) -0.001(2) 0.002(2)
P1 0.0232(10) 0.0183(9) 0.0265(10) -0.0025(8) -0.0051(8) -0.0024(7)
I1 0.0480(4) 0.0545(4) 0.0382(3) 0.0014(3) -0.0028(3) 0.0105(3)
I2 0.0465(4) 0.0366(3) 0.0317(3) -0.0091(2) -0.0102(2) 0.0014(2)
I3 0.0593(5) 0.1037(5) 0.0456(4) -0.0152(3) 0.0057(3) 0.0084(4)
Cl1 0.136(3) 0.084(2) 0.081(2) -0.0236(16) 0.0011(19) -0.0498(18)
Cl2 0.0646(17) 0.0824(17) 0.0797(18) 0.0291(14) -0.0086(14) 0.0094(14)

loop_
_atom_type_symbol
_atom_type_description
_atom_type_scat_dispersion_real
_atom_type_scat_dispersion_imag
_atom_type_scat_source
C C 0.0033 0.0016 'International Tables Vol C Tables 4.2.6.8 and 6.1.1.4'
H H 0.0000 0.0000 'International Tables Vol C Tables 4.2.6.8 and 6.1.1.4'
N N 0.0061 0.0033 'International Tables Vol C Tables 4.2.6.8 and 6.1.1.4'
P P 0.1023 0.0942 'International Tables Vol C Tables 4.2.6.8 and 6.1.1.4'
I I -0.4742 1.8119 'International Tables Vol C Tables 4.2.6.8 and 6.1.1.4'
Cl Cl 0.1484 0.1585 'International Tables Vol C Tables 4.2.6.8 and 6.1.1.4'

loop_
_geom_angle_atom_site_label_1
_geom_angle_atom_site_label_2
_geom_angle_atom_site_label_3
_geom_angle
_geom_angle_site_symmetry_1
N1 C1 C5 112.3(5) .
N1 C1 C2 137.6(6) .
C5 C1 C2 110.0(5) .
C7 C2 C3 117.7(5) 3_565
C7 C2 C1 140.0(6) 3_565
C3 C2 C1 102.3(5) .
C3 C3 C2 122.3(7) 3_565
C3 C3 C4 121.4(7) 3_565
C2 C3 C4 116.3(5) .
C6 C4 C3 118.2(5) .
C6 C4 C5 140.8(6) .
C3 C4 C5 101.0(5) .
N2 C5 C1 111.3(5) .
N2 C5 C4 138.3(6) .
C1 C5 C4 110.4(5) .
C4 C6 C7 121.0(5) .
C4 C6 H6 119.5 .
C7 C6 H6 119.5 .
C2 C7 C6 119.5(6) 3_565
C2 C7 H7 120.3 3_565
C6 C7 H7 120.3 .
C13 C8 C9 124.7(6) .
C13 C8 N1 117.0(6) .
C9 C8 N1 117.9(6) .
C10 C9 C8 116.3(6) .
C10 C9 C14 121.1(6) .
C8 C9 C14 122.6(6) .
C11 C10 C9 120.9(7) .
C11 C10 H10 119.5 .
C9 C10 H10 119.5 .
C10 C11 C12 122.5(7) .
C10 C11 H11 118.8 .
C12 C11 H11 118.8 .
C11 C12 C13 120.2(7) .
C11 C12 H12 119.9 .
C13 C12 H12 119.9 .
C12 C13 C8 115.4(6) .
C12 C13 C17 120.6(6) .
C8 C13 C17 124.1(6) .
C15 C14 C9 114.2(6) .
C15 C14 C16 109.2(6) .
C9 C14 C16 111.5(6) .
C15 C14 H14 107.2 .
C9 C14 H14 107.2 .
C16 C14 H14 107.2 .
C14 C15 H15A 109.5 .
C14 C15 H15B 109.5 .
H15A C15 H15B 109.5 .
C14 C15 H15C 109.5 .
H15A C15 H15C 109.5 .
H15B C15 H15C 109.5 .
C14 C16 H16A 109.5 .
C14 C16 H16B 109.5 .
H16A C16 H16B 109.5 .
C14 C16 H16C 109.5 .
H16A C16 H16C 109.5 .
H16B C16 H16C 109.5 .
C13 C17 C19 113.2(6) .
C13 C17 C18 111.8(6) .
C19 C17 C18 110.6(7) .
C13 C17 H17 107.0 .
C19 C17 H17 107.0 .
C18 C17 H17 107.0 .
C17 C18 H18A 109.5 .
C17 C18 H18B 109.5 .
H18A C18 H18B 109.5 .
C17 C18 H18C 109.5 .
H18A C18 H18C 109.5 .
H18B C18 H18C 109.5 .
C17 C19 H19A 109.5 .
C17 C19 H19B 109.5 .
H19A C19 H19B 109.5 .
C17 C19 H19C 109.5 .
H19A C19 H19C 109.5 .
H19B C19 H19C 109.5 .
C21 C20 C25 124.7(6) .
C21 C20 N2 117.5(5) .
C25 C20 N2 117.7(5) .
C20 C21 C22 116.6(6) .
C20 C21 C26 123.3(6) .
C22 C21 C26 120.1(6) .
C23 C22 C21 120.7(6) .
C23 C22 H22 119.7 .
C21 C22 H22 119.7 .
C24 C23 C22 121.1(7) .
C24 C23 H23 119.4 .
C22 C23 H23 119.4 .
C23 C24 C25 121.4(7) .
C23 C24 H24 119.3 .
C25 C24 H24 119.3 .
C24 C25 C20 115.5(6) .
C24 C25 C29 121.2(6) .
C20 C25 C29 123.4(6) .
C28 C26 C27 112.0(6) .
C28 C26 C21 111.2(6) .
C27 C26 C21 111.8(5) .
C28 C26 H26 107.2 .
C27 C26 H26 107.2 .
C21 C26 H26 107.2 .
C26 C27 H27A 109.5 .
C26 C27 H27B 109.5 .
H27A C27 H27B 109.5 .
C26 C27 H27C 109.5 .
H27A C27 H27C 109.5 .
H27B C27 H27C 109.5 .
C26 C28 H28A 109.5 .
C26 C28 H28B 109.5 .
H28A C28 H28B 109.5 .
C26 C28 H28C 109.5 .
H28A C28 H28C 109.5 .
H28B C28 H28C 109.5 .
C25 C29 C30 109.7(5) .
C25 C29 C31 112.8(6) .
C30 C29 C31 111.0(6) .
C25 C29 H29 107.7 .
C30 C29 H29 107.7 .
C31 C29 H29 107.7 .
C29 C30 H30A 109.5 .
C29 C30 H30B 109.5 .
H30A C30 H30B 109.5 .
C29 C30 H30C 109.5 .
H30A C30 H30C 109.5 .
H30B C30 H30C 109.5 .
C29 C31 H31A 109.5 .
C29 C31 H31B 109.5 .
H31A C31 H31B 109.5 .
C29 C31 H31C 109.5 .
H31A C31 H31C 109.5 .
H31B C31 H31C 109.5 .
Cl1 C32 Cl2 113.9(5) .
Cl1 C32 H32A 108.8 .
Cl2 C32 H32A 108.8 .
Cl1 C32 H32B 108.8 .
Cl2 C32 H32B 108.8 .
H32A C32 H32B 107.7 .
C1 N1 C8 119.2(5) .
C1 N1 P1 113.0(4) .
C8 N1 P1 127.9(4) .
C5 N2 C20 120.7(5) .
C5 N2 P1 114.0(4) .
C20 N2 P1 125.3(4) .
N2 P1 N1 89.4(2) .
I3 I2 I1 176.41(2) .

loop_
_geom_bond_atom_site_label_1
_geom_bond_atom_site_label_2
_geom_bond_distance
_geom_bond_site_symmetry_2
C1 N1 1.350(7) .
C1 C5 1.392(8) .
C1 C2 1.470(8) .
C2 C7 1.391(8) 3_565
C2 C3 1.412(8) .
C3 C3 1.324(11) 3_565
C3 C4 1.429(8) .
C4 C6 1.352(8) .
C4 C5 1.485(8) .
C5 N2 1.349(7) .
C6 C7 1.444(8) .
C6 H6 0.9300 .
C7 C2 1.391(8) 3_565
C7 H7 0.9300 .
C8 C13 1.389(9) .
C8 C9 1.405(8) .
C8 N1 1.451(7) .
C9 C10 1.382(9) .
C9 C14 1.526(10) .
C10 C11 1.350(10) .
C10 H10 0.9300 .
C11 C12 1.372(10) .
C11 H11 0.9300 .
C12 C13 1.416(9) .
C12 H12 0.9300 .
C13 C17 1.502(9) .
C14 C15 1.515(9) .
C14 C16 1.551(9) .
C14 H14 0.9800 .
C15 H15A 0.9600 .
C15 H15B 0.9600 .
C15 H15C 0.9600 .
C16 H16A 0.9600 .
C16 H16B 0.9600 .
C16 H16C 0.9600 .
C17 C19 1.518(10) .
C17 C18 1.527(10) .
C17 H17 0.9800 .
C18 H18A 0.9600 .
C18 H18B 0.9600 .
C18 H18C 0.9600 .
C19 H19A 0.9600 .
C19 H19B 0.9600 .
C19 H19C 0.9600 .
C20 C21 1.374(8) .
C20 C25 1.407(8) .
C20 N2 1.464(7) .
C21 C22 1.397(9) .
C21 C26 1.527(9) .
C22 C23 1.368(9) .
C22 H22 0.9300 .
C23 C24 1.370(10) .
C23 H23 0.9300 .
C24 C25 1.389(9) .
C24 H24 0.9300 .
C25 C29 1.508(9) .
C26 C28 1.508(9) .
C26 C27 1.520(9) .
C26 H26 0.9800 .
C27 H27A 0.9600 .
C27 H27B 0.9600 .
C27 H27C 0.9600 .
C28 H28A 0.9600 .
C28 H28B 0.9600 .
C28 H28C 0.9600 .
C29 C30 1.508(9) .
C29 C31 1.506(8) .
C29 H29 0.9800 .
C30 H30A 0.9600 .
C30 H30B 0.9600 .
C30 H30C 0.9600 .
C31 H31A 0.9600 .
C31 H31B 0.9600 .
C31 H31C 0.9600 .
C32 Cl1 1.699(8) .
C32 Cl2 1.739(8) .
C32 H32A 0.9700 .
C32 H32B 0.9700 .
N1 P1 1.707(5) .
N2 P1 1.697(5) .
I1 I2 2.9546(10) .
I2 I3 2.8826(10) .

loop_
_geom_torsion_atom_site_label_1
_geom_torsion_atom_site_label_2
_geom_torsion_atom_site_label_3
_geom_torsion_atom_site_label_4
_geom_torsion
_geom_torsion_site_symmetry_1
_geom_torsion_site_symmetry_4
N1 C1 C2 C7 -1.6(14) . 3_565
C5 C1 C2 C7 -179.4(8) . 3_565
N1 C1 C2 C3 177.2(7) . .
C5 C1 C2 C3 -0.7(7) . .
C7 C2 C3 C3 -0.4(11) 3_565 3_565
C1 C2 C3 C3 -179.5(8) . 3_565
C7 C2 C3 C4 -179.8(6) 3_565 .
C1 C2 C3 C4 1.1(7) . .
C3 C3 C4 C6 0.8(11) 3_565 .
C2 C3 C4 C6 -179.9(6) . .
C3 C3 C4 C5 179.6(7) 3_565 .
C2 C3 C4 C5 -1.1(7) . .
N1 C1 C5 N2 1.1(8) . .
C2 C1 C5 N2 179.5(5) . .
N1 C1 C5 C4 -178.4(5) . .
C2 C1 C5 C4 0.0(7) . .
C6 C4 C5 N2 -0.4(14) . .
C3 C4 C5 N2 -178.7(7) . .
C6 C4 C5 C1 178.9(8) . .
C3 C4 C5 C1 0.6(7) . .
C3 C4 C6 C7 -0.6(9) . .
C5 C4 C6 C7 -178.7(7) . .
C4 C6 C7 C2 0.4(9) . 3_565
C13 C8 C9 C10 0.0(9) . .
N1 C8 C9 C10 172.7(5) . .
C13 C8 C9 C14 -177.9(6) . .
N1 C8 C9 C14 -5.2(9) . .
C8 C9 C10 C11 1.4(10) . .
C14 C9 C10 C11 179.4(6) . .
C9 C10 C11 C12 -1.0(11) . .
C10 C11 C12 C13 -0.8(11) . .
C11 C12 C13 C8 2.1(9) . .
C11 C12 C13 C17 -178.5(6) . .
C9 C8 C13 C12 -1.7(9) . .
N1 C8 C13 C12 -174.5(5) . .
C9 C8 C13 C17 178.9(6) . .
N1 C8 C13 C17 6.2(9) . .
C10 C9 C14 C15 31.2(9) . .
C8 C9 C14 C15 -151.0(6) . .
C10 C9 C14 C16 -93.3(8) . .
C8 C9 C14 C16 84.6(8) . .
C12 C13 C17 C19 44.6(9) . .
C8 C13 C17 C19 -136.1(7) . .
C12 C13 C17 C18 -81.1(8) . .
C8 C13 C17 C18 98.2(8) . .
C25 C20 C21 C22 -2.0(9) . .
N2 C20 C21 C22 -178.1(5) . .
C25 C20 C21 C26 178.6(5) . .
N2 C20 C21 C26 2.5(9) . .
C20 C21 C22 C23 1.0(9) . .
C26 C21 C22 C23 -179.6(6) . .
C21 C22 C23 C24 -0.4(10) . .
C22 C23 C24 C25 0.7(10) . .
C23 C24 C25 C20 -1.5(9) . .
C23 C24 C25 C29 178.0(6) . .
C21 C20 C25 C24 2.2(9) . .
N2 C20 C25 C24 178.4(5) . .
C21 C20 C25 C29 -177.3(6) . .
N2 C20 C25 C29 -1.1(8) . .
C20 C21 C26 C28 -119.7(7) . .
C22 C21 C26 C28 60.9(8) . .
C20 C21 C26 C27 114.3(8) . .
C22 C21 C26 C27 -65.1(8) . .
C24 C25 C29 C30 65.7(8) . .
C20 C25 C29 C30 -114.8(7) . .
C24 C25 C29 C31 -58.6(8) . .
C20 C25 C29 C31 120.9(7) . .
C5 C1 N1 C8 177.5(5) . .
C2 C1 N1 C8 -0.3(11) . .
C5 C1 N1 P1 -1.6(7) . .
C2 C1 N1 P1 -179.3(6) . .
C13 C8 N1 C1 80.7(7) . .
C9 C8 N1 C1 -92.5(7) . .
C13 C8 N1 P1 -100.3(6) . .
C9 C8 N1 P1 86.4(7) . .
C1 C5 N2 C20 -176.9(5) . .
C4 C5 N2 C20 2.4(11) . .
C1 C5 N2 P1 -0.2(7) . .
C4 C5 N2 P1 179.1(6) . .
C21 C20 N2 C5 86.9(7) . .
C25 C20 N2 C5 -89.6(7) . .
C21 C20 N2 P1 -89.4(6) . .
C25 C20 N2 P1 94.1(6) . .
C5 N2 P1 N1 -0.6(4) . .
C20 N2 P1 N1 175.9(5) . .
C1 N1 P1 N2 1.2(4) . .
C8 N1 P1 N2 -177.8(5) . .
